data_7224914
loop_
_publ_author_name
'Song, Li-Cheng'
'Lu, Yu'
'Meng, Cao'
'Yang, Xi-Yue'

_publ_section_title
;
 Reactions of dinuclear Ni2 complexes [Ni(RNPyS4)]2 (RNPyS4 =
 2,6-bis(2-mercaptophenylthiomethyl-4-R-pyridine) with Fe(CO)3(BDA) (BDA =
 benzylidene acetone) leading to heterodinuclear NiFe and mononuclear Fe
 complexes related to the active sites of [NiFe]- and [Fe]-hydrogenases
;
_journal_name_full 'RSC Adv.'
_journal_paper_doi 10.1039/C6RA07488J
_journal_year 2016
_chemical_absolute_configuration ad
_chemical_formula_moiety 'C22 H14 Cl Fe N Ni O3 S4'
_chemical_formula_sum 'C22 H14 Cl Fe N Ni O3 S4'
_chemical_formula_weight 618.59
_chemical_name_systematic
;
 ? 
;
_space_group_crystal_system orthorhombic
_space_group_IT_number 19
_space_group_name_Hall 'P 2ac 2ab'
_space_group_name_H-M_alt 'P 21 21 21'
_symmetry_space_group_name_Hall 'P 2ac 2ab'
_symmetry_space_group_name_H-M 'P 21 21 21'
_atom_sites_solution_hydrogens geom
_atom_sites_solution_primary direct
_atom_sites_solution_secondary difmap
_audit_creation_date 2016-01-20
_audit_creation_method
;
Olex2 1.2
(compiled 2015.09.30 svn.r3233 for OlexSys, GUI svn.r5103)
;
_audit_update_record
;
2016-02-02 deposited with the CCDC.
2016-04-11 downloaded from the CCDC.
;
_cell_angle_alpha 90.00
_cell_angle_beta 90.00
_cell_angle_gamma 90.00
_cell_formula_units_Z 4
_cell_length_a 13.086(3)
_cell_length_b 13.330(3)
_cell_length_c 13.731(3)
_cell_measurement_reflns_used 8014
_cell_measurement_temperature 113
_cell_measurement_theta_max 27.9
_cell_measurement_theta_min 1.6
_cell_volume 2395.2(9)
_computing_cell_refinement
;
CrystalClear-SM Expert 2.0 r4 (Rigaku, 2009)
;
_computing_data_collection
;
CrystalClear-SM Expert 2.0 r4 (Rigaku, 2009)
;
_computing_data_reduction
;
CrystalClear-SM Expert 2.0 r4 (Rigaku, 2009)
;
_computing_molecular_graphics 'Olex2 (Dolomanov et al., 2009)'
_computing_publication_material 'Olex2 (Dolomanov et al., 2009)'
_computing_structure_refinement 'XH (Sheldrick, 2008)'
_computing_structure_solution 'SIR2004 (Burla et al., 2007)'
_diffrn_ambient_temperature 113
_diffrn_detector CCD
_diffrn_detector_area_resol_mean 28.5714
_diffrn_measured_fraction_theta_full 0.999
_diffrn_measured_fraction_theta_max 0.999
_diffrn_measurement_details
;
scan:
    Number of images: 180
               Slice: -110.0000 - 70.0000
         Image width: 1.0000
            Exp time: 2.0000
       Rotation axis: Omega
               Omega: 0.0000
                 Chi: 45.0000
                 Phi: 0.0000
                 XTD: 45.0114
              2theta: -20.0144
scan:
    Number of images: 140
               Slice: -110.0000 - 30.0000
         Image width: 1.0000
            Exp time: 2.0000
       Rotation axis: Omega
               Omega: 0.0000
                 Chi: 45.0000
                 Phi: 90.0000
                 XTD: 45.0114
              2theta: -20.0144
scan:
    Number of images: 70
               Slice: -110.0000 - -40.0000
         Image width: 1.0000
            Exp time: 2.0000
       Rotation axis: Omega
               Omega: 0.0000
                 Chi: 45.0000
                 Phi: 180.0000
                 XTD: 45.0114
              2theta: -20.0144
;
_diffrn_measurement_device
;
AFC10: Fixed Chi 2 circle
;
_diffrn_measurement_device_type
;
Rigaku Saturn724+ (2x2 bin mode)
;
_diffrn_measurement_method 'profile data from \w-scans'
_diffrn_measurement_specimen_support Fiber
_diffrn_orient_matrix_type d*Trek
_diffrn_orient_matrix_UB_11 0.075901
_diffrn_orient_matrix_UB_12 0.006672
_diffrn_orient_matrix_UB_13 0.005881
_diffrn_orient_matrix_UB_21 -0.004072
_diffrn_orient_matrix_UB_22 -0.017701
_diffrn_orient_matrix_UB_23 0.072789
_diffrn_orient_matrix_UB_31 0.007573
_diffrn_orient_matrix_UB_32 -0.070484
_diffrn_orient_matrix_UB_33 -0.016684
_diffrn_radiation_monochromator Multilayer
_diffrn_radiation_type MoK\a
_diffrn_radiation_wavelength 0.71073
_diffrn_reflns_av_R_equivalents 0.0692
_diffrn_reflns_av_unetI/netI 0.0793
_diffrn_reflns_limit_h_max 17
_diffrn_reflns_limit_h_min -16
_diffrn_reflns_limit_k_max 17
_diffrn_reflns_limit_k_min -15
_diffrn_reflns_limit_l_max 18
_diffrn_reflns_limit_l_min -18
_diffrn_reflns_number 22348
_diffrn_reflns_theta_full 27.89
_diffrn_reflns_theta_max 27.89
_diffrn_reflns_theta_min 2.13
_diffrn_source 'Rotating Anode'
_diffrn_source_current 24.0
_diffrn_source_power 1.2
_diffrn_source_voltage 50.0
_diffrn_standards_decay_% 0
_diffrn_standards_interval_count 0
_diffrn_standards_interval_time 0
_diffrn_standards_number 0
_exptl_absorpt_coefficient_mu 1.878
_exptl_absorpt_correction_T_max 1.000
_exptl_absorpt_correction_T_min 0.568
_exptl_absorpt_correction_type multi-scan
_exptl_absorpt_process_details CrystalClear
_exptl_crystal_colour Colorless
_exptl_crystal_density_diffrn 1.716
_exptl_crystal_density_method "'not measured'"
_exptl_crystal_description Prism
_exptl_crystal_F_000 1248
_exptl_crystal_size_max 0.2
_exptl_crystal_size_mid 0.12
_exptl_crystal_size_min 0.1
_refine_diff_density_max 0.729
_refine_diff_density_min -0.711
_refine_diff_density_rms 0.123
_refine_ls_abs_structure_details 'Flack H D (1983), Acta Cryst. A39, 876-881'
_refine_ls_abs_structure_Flack 0.499(18)
_refine_ls_extinction_coef 0.0024(4)
_refine_ls_extinction_expression Fc^*^=kFc[1+0.001xFc^2^\l^3^/sin(2\q)]^-1/4^
_refine_ls_extinction_method SHELXL
_refine_ls_goodness_of_fit_ref 1.028
_refine_ls_hydrogen_treatment constr
_refine_ls_matrix_type full
_refine_ls_number_parameters 299
_refine_ls_number_reflns 5686
_refine_ls_number_restraints 0
_refine_ls_restrained_S_all 1.028
_refine_ls_R_factor_all 0.0597
_refine_ls_R_factor_gt 0.0533
_refine_ls_shift/su_max 0.001
_refine_ls_shift/su_mean 0.000
_refine_ls_structure_factor_coef Fsqd
_refine_ls_weighting_details 'calc w=1/[\s^2^(Fo^2^)+(0.0508P)^2^+0.0000P] where P=(Fo^2^+2Fc^2^)/3'
_refine_ls_weighting_scheme calc
_refine_ls_wR_factor_gt 0.1117
_refine_ls_wR_factor_ref 0.1167
_reflns_number_gt 5037
_reflns_number_total 5686
_reflns_threshold_expression >2sigma(I)
_cod_data_source_file c6ra07488j2.cif
_cod_data_source_block shelx
_cod_depositor_comments
;
The following automatic conversions were performed:

'_exptl_absorpt_correction_type' value 'Multi-scan' changed to
'multi-scan' according to
/usr/data/users/saulius/crontab/automatic-downloads/rss-feeds/RSC/lib/dictionaries/cif_core.dic
dictionary named 'cif_core.dic' version 2.4.2 from 2011-04-26.

Automatic conversion script
Id: cif_fix_values 4268 2015-11-12 08:31:59Z antanas 
;
_cod_original_cell_volume 2395.1(9)
_cod_database_code 7224914
_olex2_refinement_description
;
1. Fixed Uiso
 At 1.2 times of:
  All C(H) groups, All C(H,H) groups
2.a Secondary CH2 refined with riding coordinates:
 C10(H10A,H10B), C16(H16A,H16B)
2.b Aromatic/amide H refined with riding coordinates:
 C5(H5), C6(H6), C7(H7), C8(H8), C12(H12), C14(H14), C18(H18), C19(H19),
 C20(H20), C21(H21)
;
_olex2_submission_special_instructions 'No special instructions were received'

loop_
_space_group_symop_id
_space_group_symop_operation_xyz
1 'x, y, z'
2 '-x+1/2, -y, z+1/2'
3 '-x, y+1/2, -z+1/2'
4 'x+1/2, -y+1/2, -z'

loop_
_atom_site_label
_atom_site_type_symbol
_atom_site_fract_x
_atom_site_fract_y
_atom_site_fract_z
_atom_site_U_iso_or_equiv
_atom_site_adp_type
_atom_site_occupancy
_atom_site_calc_flag
_atom_site_refinement_flags_posn
Ni1 Ni 0.18410(5) 0.13961(4) 0.96434(4) 0.02335(15) Uani 1 d .
Fe1 Fe 0.10052(5) 0.27004(5) 1.05376(5) 0.02336(17) Uani 1 d .
S1 S 0.12187(10) -0.00284(9) 1.02306(9) 0.0284(3) Uani 1 d .
S2 S 0.31715(9) 0.06263(9) 0.89097(9) 0.0265(3) Uani 1 d .
S3 S -0.02078(9) 0.29410(9) 0.93517(8) 0.0238(3) Uani 1 d .
S4 S 0.21993(9) 0.30317(9) 0.94125(8) 0.0248(3) Uani 1 d .
Cl1 Cl -0.03192(9) 0.05529(9) 0.53260(9) 0.0315(3) Uani 1 d .
O1 O 0.1233(4) 0.4520(3) 1.1709(3) 0.0502(11) Uani 1 d .
O2 O -0.0423(3) 0.1843(3) 1.1943(3) 0.0483(11) Uani 1 d .
O3 O 0.2560(3) 0.1550(3) 1.1633(2) 0.0295(8) Uani 1 d .
N1 N 0.1067(3) 0.1182(3) 0.8258(3) 0.0220(8) Uani 1 d .
C1 C 0.1119(4) 0.3806(4) 1.1223(4) 0.0354(12) Uani 1 d .
C2 C 0.0123(4) 0.2173(4) 1.1363(4) 0.0328(12) Uani 1 d .
C3 C 0.2015(4) 0.1848(4) 1.1013(4) 0.0293(11) Uani 1 d .
C4 C 0.1986(4) -0.0916(4) 0.9647(4) 0.0309(11) Uani 1 d .
C5 C 0.1801(4) -0.1944(4) 0.9771(4) 0.0357(12) Uani 1 d .
H5 H 0.1224 -0.2155 1.0137 0.043 Uiso 1 calc R
C6 C 0.2447(5) -0.2659(4) 0.9370(4) 0.0426(15) Uani 1 d .
H6 H 0.2309 -0.3350 0.9479 0.051 Uiso 1 calc R
C7 C 0.3289(5) -0.2390(4) 0.8817(4) 0.0416(14) Uani 1 d .
H7 H 0.3718 -0.2889 0.8541 0.050 Uiso 1 calc R
C8 C 0.3495(4) -0.1376(4) 0.8671(4) 0.0350(13) Uani 1 d .
H8 H 0.4077 -0.1175 0.8306 0.042 Uiso 1 calc R
C9 C 0.2845(4) -0.0663(4) 0.9063(3) 0.0286(11) Uani 1 d .
C10 C 0.2787(4) 0.0866(4) 0.7658(3) 0.0275(11) Uani 1 d .
H10A H 0.3080 0.1516 0.7449 0.033 Uiso 1 calc R
H10B H 0.3080 0.0337 0.7236 0.033 Uiso 1 calc R
C11 C 0.1646(3) 0.0895(3) 0.7507(3) 0.0231(10) Uani 1 d .
C12 C 0.1253(4) 0.0678(3) 0.6589(3) 0.0275(11) Uani 1 d .
H12 H 0.1683 0.0455 0.6076 0.033 Uiso 1 calc R
C13 C 0.0219(4) 0.0799(3) 0.6452(3) 0.0253(10) Uani 1 d .
C14 C -0.0394(4) 0.1124(3) 0.7208(3) 0.0256(10) Uani 1 d .
H14 H -0.1106 0.1226 0.7114 0.031 Uiso 1 calc R
C15 C 0.0055(4) 0.1296(3) 0.8108(3) 0.0227(10) Uani 1 d .
C16 C -0.0594(4) 0.1665(4) 0.8935(3) 0.0277(11) Uani 1 d .
H16A H -0.0538 0.1191 0.9487 0.033 Uiso 1 calc R
H16B H -0.1317 0.1682 0.8726 0.033 Uiso 1 calc R
C17 C 0.0468(4) 0.3361(3) 0.8300(3) 0.0225(10) Uani 1 d .
C18 C -0.0042(4) 0.3585(3) 0.7445(3) 0.0254(10) Uani 1 d .
H18 H -0.0766 0.3537 0.7415 0.030 Uiso 1 calc R
C19 C 0.0508(4) 0.3880(3) 0.6634(3) 0.0276(11) Uani 1 d .
H19 H 0.0164 0.4014 0.6039 0.033 Uiso 1 calc R
C20 C 0.1566(4) 0.3982(4) 0.6689(4) 0.0311(12) Uani 1 d .
H20 H 0.1937 0.4211 0.6138 0.037 Uiso 1 calc R
C21 C 0.2083(4) 0.3751(4) 0.7540(4) 0.0295(11) Uani 1 d .
H21 H 0.2805 0.3816 0.7574 0.035 Uiso 1 calc R
C22 C 0.1527(4) 0.3420(4) 0.8352(3) 0.0272(11) Uani 1 d .

loop_
_atom_site_aniso_label
_atom_site_aniso_U_11
_atom_site_aniso_U_22
_atom_site_aniso_U_33
_atom_site_aniso_U_23
_atom_site_aniso_U_13
_atom_site_aniso_U_12
Ni1 0.0219(3) 0.0291(3) 0.0190(3) -0.0006(2) -0.0012(3) 0.0018(3)
Fe1 0.0219(3) 0.0299(4) 0.0183(3) -0.0014(3) -0.0005(3) 0.0007(3)
S1 0.0284(7) 0.0329(6) 0.0239(6) 0.0030(5) -0.0025(5) -0.0034(5)
S2 0.0223(6) 0.0334(6) 0.0236(6) -0.0033(5) -0.0009(5) 0.0026(5)
S3 0.0211(6) 0.0300(6) 0.0202(5) -0.0019(4) -0.0007(5) 0.0027(5)
S4 0.0212(6) 0.0318(6) 0.0214(6) 0.0021(5) -0.0013(5) -0.0014(5)
Cl1 0.0335(7) 0.0405(6) 0.0205(6) -0.0040(5) -0.0033(5) 0.0001(5)
O1 0.069(3) 0.042(2) 0.039(2) -0.0178(19) -0.006(2) -0.005(2)
O2 0.025(2) 0.078(3) 0.041(3) 0.017(2) 0.0060(18) -0.007(2)
O3 0.0230(18) 0.042(2) 0.0235(18) 0.0010(15) -0.0059(15) 0.0003(16)
N1 0.026(2) 0.0241(19) 0.0158(18) -0.0025(14) -0.0042(17) 0.0025(17)
C1 0.031(3) 0.051(3) 0.024(3) 0.002(2) -0.002(2) 0.003(3)
C2 0.032(3) 0.044(3) 0.023(2) 0.008(2) -0.007(2) 0.004(3)
C3 0.030(3) 0.035(3) 0.023(2) -0.001(2) 0.007(2) -0.005(2)
C4 0.033(3) 0.037(3) 0.023(2) 0.000(2) -0.010(2) -0.001(2)
C5 0.036(3) 0.036(3) 0.035(3) 0.007(2) -0.012(3) -0.003(2)
C6 0.056(4) 0.029(3) 0.043(3) 0.000(2) -0.021(3) 0.001(3)
C7 0.044(4) 0.043(3) 0.038(3) -0.007(2) -0.013(3) 0.012(3)
C8 0.041(3) 0.038(3) 0.026(3) -0.010(2) -0.010(2) 0.010(3)
C9 0.028(3) 0.033(3) 0.025(2) -0.003(2) -0.007(2) 0.001(2)
C10 0.024(3) 0.033(3) 0.026(3) 0.002(2) 0.002(2) 0.002(2)
C11 0.021(3) 0.027(2) 0.021(2) -0.0004(17) 0.0016(19) -0.0003(19)
C12 0.031(3) 0.027(2) 0.024(2) -0.0015(19) 0.005(2) 0.005(2)
C13 0.030(3) 0.027(2) 0.019(2) 0.0002(17) -0.001(2) -0.002(2)
C14 0.024(3) 0.029(2) 0.024(2) 0.0006(18) -0.007(2) 0.000(2)
C15 0.022(2) 0.023(2) 0.023(2) 0.0002(17) -0.0050(19) 0.0001(19)
C16 0.028(3) 0.033(3) 0.022(2) -0.0003(19) 0.003(2) 0.000(2)
C17 0.027(3) 0.022(2) 0.019(2) -0.0015(17) -0.002(2) 0.0023(19)
C18 0.024(2) 0.024(2) 0.028(2) -0.0004(19) -0.005(2) 0.003(2)
C19 0.031(3) 0.032(3) 0.020(2) -0.0011(19) -0.003(2) 0.004(2)
C20 0.036(3) 0.032(3) 0.025(3) 0.005(2) 0.006(2) 0.002(2)
C21 0.027(3) 0.032(3) 0.029(3) 0.000(2) 0.002(2) 0.001(2)
C22 0.031(3) 0.029(3) 0.022(2) -0.0010(19) -0.001(2) 0.001(2)

loop_
_atom_type_symbol
_atom_type_description
_atom_type_scat_dispersion_real
_atom_type_scat_dispersion_imag
_atom_type_scat_source
C C 0.0033 0.0016 'International Tables Vol C Tables 4.2.6.8 and 6.1.1.4'
H H 0.0000 0.0000 'International Tables Vol C Tables 4.2.6.8 and 6.1.1.4'
N N 0.0061 0.0033 'International Tables Vol C Tables 4.2.6.8 and 6.1.1.4'
O O 0.0106 0.0060 'International Tables Vol C Tables 4.2.6.8 and 6.1.1.4'
S S 0.1246 0.1234 'International Tables Vol C Tables 4.2.6.8 and 6.1.1.4'
Cl Cl 0.1484 0.1585 'International Tables Vol C Tables 4.2.6.8 and 6.1.1.4'
Ni Ni 0.3393 1.1124 'International Tables Vol C Tables 4.2.6.8 and 6.1.1.4'
Fe Fe 0.3463 0.8444 'International Tables Vol C Tables 4.2.6.8 and 6.1.1.4'

loop_
_geom_angle_atom_site_label_1
_geom_angle_atom_site_label_2
_geom_angle_atom_site_label_3
_geom_angle
S1 Ni1 Fe1 105.53(5)
S1 Ni1 S2 93.23(5)
S1 Ni1 S4 163.00(5)
S2 Ni1 Fe1 155.70(5)
S4 Ni1 Fe1 57.60(4)
S4 Ni1 S2 102.50(5)
N1 Ni1 Fe1 109.34(10)
N1 Ni1 S1 91.99(11)
N1 Ni1 S2 84.80(11)
N1 Ni1 S4 95.78(10)
C3 Ni1 Fe1 49.21(15)
C3 Ni1 S1 87.56(15)
C3 Ni1 S2 118.14(16)
C3 Ni1 S4 79.41(15)
C3 Ni1 N1 157.05(18)
S3 Fe1 Ni1 93.07(4)
S4 Fe1 Ni1 58.05(4)
S4 Fe1 S3 88.03(5)
C1 Fe1 Ni1 147.85(18)
C1 Fe1 S3 108.75(18)
C1 Fe1 S4 98.36(18)
C1 Fe1 C2 92.6(3)
C1 Fe1 C3 105.4(2)
C2 Fe1 Ni1 109.80(18)
C2 Fe1 S3 93.38(16)
C2 Fe1 S4 167.84(19)
C2 Fe1 C3 89.7(2)
C3 Fe1 Ni1 53.97(15)
C3 Fe1 S3 145.55(16)
C3 Fe1 S4 82.37(15)
C4 S1 Ni1 101.65(18)
C9 S2 Ni1 101.57(17)
C9 S2 C10 102.4(2)
C10 S2 Ni1 97.36(16)
C16 S3 Fe1 106.11(16)
C17 S3 Fe1 105.99(16)
C17 S3 C16 99.9(2)
Fe1 S4 Ni1 64.35(4)
C22 S4 Ni1 107.09(17)
C22 S4 Fe1 106.05(18)
C11 N1 Ni1 116.7(3)
C11 N1 C15 118.1(4)
C15 N1 Ni1 125.2(3)
O1 C1 Fe1 176.5(5)
O2 C2 Fe1 176.4(5)
Fe1 C3 Ni1 76.82(19)
O3 C3 Ni1 130.6(4)
O3 C3 Fe1 152.6(4)
C5 C4 S1 120.5(4)
C5 C4 C9 115.9(5)
C9 C4 S1 123.6(4)
C4 C5 H5 119.4
C6 C5 C4 121.2(5)
C6 C5 H5 119.4
C5 C6 H6 119.2
C7 C6 C5 121.6(5)
C7 C6 H6 119.2
C6 C7 H7 120.5
C6 C7 C8 119.0(5)
C8 C7 H7 120.5
C7 C8 H8 120.3
C9 C8 C7 119.4(5)
C9 C8 H8 120.3
C4 C9 S2 119.0(4)
C8 C9 S2 117.9(4)
C8 C9 C4 122.9(5)
S2 C10 H10A 108.7
S2 C10 H10B 108.7
H10A C10 H10B 107.6
C11 C10 S2 114.1(3)
C11 C10 H10A 108.7
C11 C10 H10B 108.7
N1 C11 C10 117.5(4)
N1 C11 C12 123.3(4)
C12 C11 C10 119.1(4)
C11 C12 H12 121.2
C13 C12 C11 117.6(5)
C13 C12 H12 121.2
C12 C13 Cl1 120.0(4)
C12 C13 C14 120.4(4)
C14 C13 Cl1 119.6(4)
C13 C14 H14 120.8
C13 C14 C15 118.3(5)
C15 C14 H14 120.8
N1 C15 C14 122.3(5)
N1 C15 C16 118.4(4)
C14 C15 C16 119.3(4)
S3 C16 H16A 109.2
S3 C16 H16B 109.2
C15 C16 S3 112.2(3)
C15 C16 H16A 109.2
C15 C16 H16B 109.2
H16A C16 H16B 107.9
C18 C17 S3 121.1(4)
C18 C17 C22 120.9(5)
C22 C17 S3 118.0(4)
C17 C18 H18 120.2
C17 C18 C19 119.6(5)
C19 C18 H18 120.2
C18 C19 H19 120.0
C18 C19 C20 120.1(5)
C20 C19 H19 120.0
C19 C20 H20 119.7
C21 C20 C19 120.6(5)
C21 C20 H20 119.7
C20 C21 H21 120.4
C20 C21 C22 119.2(5)
C22 C21 H21 120.4
C17 C22 S4 121.3(4)
C17 C22 C21 119.6(5)
C21 C22 S4 119.0(4)

loop_
_geom_bond_atom_site_label_1
_geom_bond_atom_site_label_2
_geom_bond_distance
Ni1 Fe1 2.3930(9)
Ni1 S1 2.2178(14)
Ni1 S2 2.2581(14)
Ni1 S4 2.2524(14)
Ni1 N1 2.174(4)
Ni1 C3 1.988(5)
Fe1 S3 2.2965(13)
Fe1 S4 2.2412(14)
Fe1 C1 1.755(6)
Fe1 C2 1.764(5)
Fe1 C3 1.861(5)
S1 C4 1.747(5)
S2 C9 1.784(5)
S2 C10 1.819(5)
S3 C16 1.864(5)
S3 C17 1.784(5)
S4 C22 1.778(5)
Cl1 C13 1.731(5)
O1 C1 1.171(6)
O2 C2 1.156(6)
O3 C3 1.179(6)
N1 C11 1.337(6)
N1 C15 1.349(6)
C4 C5 1.402(6)
C4 C9 1.421(7)
C5 H5 0.9500
C5 C6 1.388(7)
C6 H6 0.9500
C6 C7 1.385(8)
C7 H7 0.9500
C7 C8 1.393(7)
C8 H8 0.9500
C8 C9 1.384(7)
C10 H10A 0.9900
C10 H10B 0.9900
C10 C11 1.507(6)
C11 C12 1.392(6)
C12 H12 0.9500
C12 C13 1.375(7)
C13 C14 1.382(6)
C14 H14 0.9500
C14 C15 1.387(6)
C15 C16 1.501(6)
C16 H16A 0.9900
C16 H16B 0.9900
C17 C18 1.383(6)
C17 C22 1.390(7)
C18 H18 0.9500
C18 C19 1.383(7)
C19 H19 0.9500
C19 C20 1.394(7)
C20 H20 0.9500
C20 C21 1.384(7)
C21 H21 0.9500
C21 C22 1.403(7)

loop_
_geom_torsion_atom_site_label_1
_geom_torsion_atom_site_label_2
_geom_torsion_atom_site_label_3
_geom_torsion_atom_site_label_4
_geom_torsion
Ni1 Fe1 S3 C16 42.14(16)
Ni1 Fe1 S3 C17 -63.45(15)
Ni1 Fe1 S4 C22 101.60(17)
Ni1 Fe1 C1 O1 -49(9)
Ni1 Fe1 C2 O2 112(8)
Ni1 Fe1 C3 O3 -179.5(10)
Ni1 S1 C4 C5 -176.0(4)
Ni1 S1 C4 C9 6.9(4)
Ni1 S2 C9 C4 -6.8(4)
Ni1 S2 C9 C8 178.5(4)
Ni1 S2 C10 C11 -32.2(4)
Ni1 S4 C22 C17 60.0(4)
Ni1 S4 C22 C21 -117.2(4)
Ni1 N1 C11 C10 -7.0(6)
Ni1 N1 C11 C12 176.5(4)
Ni1 N1 C15 C14 -178.4(3)
Ni1 N1 C15 C16 4.3(6)
Fe1 Ni1 S1 C4 -172.87(16)
Fe1 Ni1 S2 C9 149.51(17)
Fe1 Ni1 S2 C10 -106.17(19)
Fe1 Ni1 S4 C22 -99.98(18)
Fe1 Ni1 N1 C11 148.0(3)
Fe1 Ni1 N1 C15 -33.5(4)
Fe1 Ni1 C3 O3 179.7(6)
Fe1 S3 C16 C15 -89.7(3)
Fe1 S3 C17 C18 -179.5(3)
Fe1 S3 C17 C22 2.8(4)
Fe1 S4 C22 C17 -7.5(4)
Fe1 S4 C22 C21 175.3(4)
S1 Ni1 Fe1 S3 -96.52(5)
S1 Ni1 Fe1 S4 177.73(6)
S1 Ni1 Fe1 C1 129.8(3)
S1 Ni1 Fe1 C2 -1.81(18)
S1 Ni1 Fe1 C3 72.65(19)
S1 Ni1 S2 C9 8.57(16)
S1 Ni1 S2 C10 112.89(17)
S1 Ni1 S4 Fe1 -7.51(19)
S1 Ni1 S4 C22 -107.5(2)
S1 Ni1 N1 C11 -104.8(3)
S1 Ni1 N1 C15 73.7(4)
S1 Ni1 C3 Fe1 -113.00(13)
S1 Ni1 C3 O3 66.7(5)
S1 C4 C5 C6 -175.3(4)
S1 C4 C9 S2 0.0(6)
S1 C4 C9 C8 174.5(4)
S2 Ni1 Fe1 S3 124.25(11)
S2 Ni1 Fe1 S4 38.49(11)
S2 Ni1 Fe1 C1 -9.4(4)
S2 Ni1 Fe1 C2 -141.0(2)
S2 Ni1 Fe1 C3 -66.6(2)
S2 Ni1 S1 C4 -8.48(17)
S2 Ni1 S4 Fe1 -164.79(5)
S2 Ni1 S4 C22 95.23(18)
S2 Ni1 N1 C11 -11.8(3)
S2 Ni1 N1 C15 166.8(4)
S2 Ni1 C3 Fe1 154.65(8)
S2 Ni1 C3 O3 -25.6(6)
S2 C10 C11 N1 28.5(6)
S2 C10 C11 C12 -155.0(4)
S3 Fe1 S4 Ni1 -94.85(4)
S3 Fe1 S4 C22 6.75(17)
S3 Fe1 C1 O1 -179(100)
S3 Fe1 C2 O2 -154(8)
S3 Fe1 C3 Ni1 19.4(3)
S3 Fe1 C3 O3 -160.1(7)
S3 C17 C18 C19 -178.1(3)
S3 C17 C22 S4 3.1(6)
S3 C17 C22 C21 -179.7(3)
S4 Ni1 Fe1 S3 85.75(5)
S4 Ni1 Fe1 C1 -47.9(3)
S4 Ni1 Fe1 C2 -179.54(18)
S4 Ni1 Fe1 C3 -105.08(19)
S4 Ni1 S1 C4 -166.3(2)
S4 Ni1 S2 C9 -177.93(16)
S4 Ni1 S2 C10 -73.60(17)
S4 Ni1 N1 C11 90.3(3)
S4 Ni1 N1 C15 -91.1(4)
S4 Ni1 C3 Fe1 56.03(12)
S4 Ni1 C3 O3 -124.3(5)
S4 Fe1 S3 C16 99.99(16)
S4 Fe1 S3 C17 -5.60(15)
S4 Fe1 C1 O1 -88(9)
S4 Fe1 C2 O2 110(8)
S4 Fe1 C3 Ni1 -55.75(11)
S4 Fe1 C3 O3 124.7(9)
Cl1 C13 C14 C15 178.7(3)
N1 Ni1 Fe1 S3 1.28(12)
N1 Ni1 Fe1 S4 -84.47(12)
N1 Ni1 Fe1 C1 -132.4(3)
N1 Ni1 Fe1 C2 96.0(2)
N1 Ni1 Fe1 C3 170.5(2)
N1 Ni1 S1 C4 76.42(19)
N1 Ni1 S2 C9 -83.14(19)
N1 Ni1 S2 C10 21.18(19)
N1 Ni1 S4 Fe1 109.27(11)
N1 Ni1 S4 C22 9.3(2)
N1 Ni1 C3 Fe1 -23.7(5)
N1 Ni1 C3 O3 156.0(4)
N1 C11 C12 C13 2.1(7)
N1 C15 C16 S3 61.3(5)
C1 Fe1 S3 C16 -161.9(2)
C1 Fe1 S3 C17 92.6(2)
C1 Fe1 S4 Ni1 156.48(17)
C1 Fe1 S4 C22 -101.9(2)
C1 Fe1 C2 O2 -45(8)
C1 Fe1 C3 Ni1 -152.4(2)
C1 Fe1 C3 O3 28.1(9)
C2 Fe1 S3 C16 -67.9(2)
C2 Fe1 S3 C17 -173.5(2)
C2 Fe1 S4 Ni1 2.1(8)
C2 Fe1 S4 C22 103.7(8)
C2 Fe1 C1 O1 86(9)
C2 Fe1 C3 Ni1 115.0(2)
C2 Fe1 C3 O3 -64.5(9)
C3 Ni1 Fe1 S3 -169.17(19)
C3 Ni1 Fe1 S4 105.08(19)
C3 Ni1 Fe1 C1 57.2(4)
C3 Ni1 Fe1 C2 -74.5(3)
C3 Ni1 S1 C4 -126.5(2)
C3 Ni1 S2 C9 97.5(2)
C3 Ni1 S2 C10 -158.2(2)
C3 Ni1 S4 Fe1 -48.05(15)
C3 Ni1 S4 C22 -148.0(2)
C3 Ni1 N1 C11 166.7(4)
C3 Ni1 N1 C15 -14.7(7)
C3 Fe1 S3 C16 26.6(3)
C3 Fe1 S3 C17 -79.0(3)
C3 Fe1 S4 Ni1 51.98(15)
C3 Fe1 S4 C22 153.6(2)
C3 Fe1 C1 O1 -4(9)
C3 Fe1 C2 O2 60(8)
C4 C5 C6 C7 -1.2(8)
C5 C4 C9 S2 -177.2(4)
C5 C4 C9 C8 -2.8(7)
C5 C6 C7 C8 0.8(8)
C6 C7 C8 C9 -1.4(8)
C7 C8 C9 S2 177.0(4)
C7 C8 C9 C4 2.5(8)
C9 S2 C10 C11 71.4(4)
C9 C4 C5 C6 2.1(7)
C10 S2 C9 C4 -107.1(4)
C10 S2 C9 C8 78.2(4)
C10 C11 C12 C13 -174.3(4)
C11 N1 C15 C14 0.1(7)
C11 N1 C15 C16 -177.1(4)
C11 C12 C13 Cl1 179.5(3)
C11 C12 C13 C14 -0.1(7)
C12 C13 C14 C15 -1.7(7)
C13 C14 C15 N1 1.7(7)
C13 C14 C15 C16 179.0(4)
C14 C15 C16 S3 -116.0(4)
C15 N1 C11 C10 174.3(4)
C15 N1 C11 C12 -2.1(7)
C16 S3 C17 C18 70.5(4)
C16 S3 C17 C22 -107.2(4)
C17 S3 C16 C15 20.3(4)
C17 C18 C19 C20 -2.1(7)
C18 C17 C22 S4 -174.6(3)
C18 C17 C22 C21 2.6(7)
C18 C19 C20 C21 2.6(8)
C19 C20 C21 C22 -0.5(8)
C20 C21 C22 S4 175.2(4)
C20 C21 C22 C17 -2.1(7)
C22 C17 C18 C19 -0.5(7)
